data_7051667
loop_
_publ_author_name
'Westcott, Aleema'
'Sumby, Christopher J.'
'Walshaw, Richard D.'
'Hardie, Michaele J.'

_publ_section_title
;
 Metallo-gels and organo-gels with tripodal cyclotriveratrylene-type
 and 1,3,5-substituted benzene-type ligands
;
_journal_issue 4
_journal_name_full 'New Journal of Chemistry'
_journal_page_first 902
_journal_paper_doi 10.1039/b819352e
_journal_volume 33
_journal_year 2009
_chemical_formula_sum 'C72 H54 Ag2 N8 O12'
_chemical_formula_weight 1438.98
_chemical_name_systematic
;
bis{1,3,5-tris(2-quinoline-methoxyl)benzenedisilver(I) nitrate
;
_space_group_IT_number 14
_symmetry_cell_setting monoclinic
_symmetry_space_group_name_Hall '-P 2yn'
_symmetry_space_group_name_H-M 'P 1 21/n 1'
_atom_sites_solution_hydrogens geom
_atom_sites_solution_primary direct
_atom_sites_solution_secondary difmap
_audit_creation_method SHELXL-97
_cell_angle_alpha 90.00
_cell_angle_beta 105.793(4)
_cell_angle_gamma 90.00
_cell_formula_units_Z 2
_cell_length_a 16.1964(13)
_cell_length_b 7.6782(6)
_cell_length_c 27.625(2)
_cell_measurement_temperature 150(2)
_cell_volume 3305.7(4)
_computing_cell_refinement 'Bruker SMART'
_computing_data_collection 'Bruker SMART'
_computing_data_reduction 'Bruker SAINT'
_computing_molecular_graphics 'XSeed (Barbour, 2001)'
_computing_structure_refinement 'SHELXL-97 (Sheldrick, 1997)'
_computing_structure_solution 'SHELXS-97 (Sheldrick, 1990)'
_diffrn_ambient_temperature 150(2)
_diffrn_measured_fraction_theta_full 0.978
_diffrn_measured_fraction_theta_max 0.978
_diffrn_measurement_device_type 'Bruker X8 CCD'
_diffrn_measurement_method 'omega and phi scans'
_diffrn_radiation_monochromator graphite
_diffrn_radiation_source 'fine-focus sealed tube'
_diffrn_radiation_type MoK\a
_diffrn_radiation_wavelength 0.71073
_diffrn_reflns_av_R_equivalents 0.0505
_diffrn_reflns_av_sigmaI/netI 0.0418
_diffrn_reflns_limit_h_max 22
_diffrn_reflns_limit_h_min -21
_diffrn_reflns_limit_k_max 10
_diffrn_reflns_limit_k_min -10
_diffrn_reflns_limit_l_max 38
_diffrn_reflns_limit_l_min -38
_diffrn_reflns_number 75639
_diffrn_reflns_theta_full 29.86
_diffrn_reflns_theta_max 29.86
_diffrn_reflns_theta_min 1.32
_exptl_absorpt_coefficient_mu 0.661
_exptl_absorpt_correction_T_max 0.9368
_exptl_absorpt_correction_T_min 0.7687
_exptl_absorpt_correction_type multi-scan
_exptl_absorpt_process_details SADABS
_exptl_crystal_colour colourless
_exptl_crystal_density_diffrn 1.446
_exptl_crystal_density_method 'not measured'
_exptl_crystal_description block
_exptl_crystal_F_000 1464
_exptl_crystal_size_max 0.42
_exptl_crystal_size_mid 0.28
_exptl_crystal_size_min 0.10
_refine_diff_density_max 2.029
_refine_diff_density_min -0.708
_refine_diff_density_rms 0.145
_refine_ls_extinction_method none
_refine_ls_goodness_of_fit_ref 1.101
_refine_ls_hydrogen_treatment cnstr
_refine_ls_matrix_type full
_refine_ls_number_parameters 442
_refine_ls_number_reflns 9310
_refine_ls_number_restraints 18
_refine_ls_restrained_S_all 1.106
_refine_ls_R_factor_all 0.1024
_refine_ls_R_factor_gt 0.0608
_refine_ls_shift/su_max 0.000
_refine_ls_shift/su_mean 0.000
_refine_ls_structure_factor_coef Fsqd
_refine_ls_weighting_details 'calc w=1/[\s^2^(Fo^2^)+(0.1022P)^2^+8.9884P] where P=(Fo^2^+2Fc^2^)/3'
_refine_ls_weighting_scheme calc
_refine_ls_wR_factor_gt 0.1819
_refine_ls_wR_factor_ref 0.2151
_reflns_number_gt 6172
_reflns_number_total 9310
_reflns_threshold_expression >2sigma(I)
_cod_data_source_file b819352e.txt
_cod_data_source_block '[Ag2(6)2](NO3)2:'
_cod_depositor_comments
;
The following automatic conversions were performed:
'_symmetry_cell_setting' value 'Monoclinic' changed to 'monoclinic'
according to '/home/saulius/struct/CIF-dictionaries/cif_core.dic'
dictionary named 'cif_core.dic' version 2.4.1 from 2010-06-29.

Automatic conversion script
Id: cif_fix_enum 1527 2010-12-29 10:47:43Z saulius 
;
_cod_original_cell_volume 3305.8(5)
_cod_original_sg_symbol_H-M P2(1)/n
_cod_database_code 7051667

loop_
_symmetry_equiv_pos_as_xyz
'x, y, z'
'-x+1/2, y+1/2, -z+1/2'
'-x, -y, -z'
'x-1/2, -y-1/2, z-1/2'

loop_
_atom_site_label
_atom_site_type_symbol
_atom_site_fract_x
_atom_site_fract_y
_atom_site_fract_z
_atom_site_U_iso_or_equiv
_atom_site_adp_type
_atom_site_occupancy
_atom_site_symmetry_multiplicity
_atom_site_calc_flag
_atom_site_refinement_flags
_atom_site_disorder_assembly
_atom_site_disorder_group
Ag1 Ag 0.30148(2) 0.72198(5) 0.071926(15) 0.03950(14) Uani 1 1 d . . .
O1 O -0.26156(19) 0.6298(4) -0.07409(12) 0.0340(7) Uani 1 1 d . . .
N1 N -0.4077(2) 0.4535(5) -0.06329(15) 0.0332(8) Uani 1 1 d . . .
C1 C -0.1734(3) 0.6512(6) -0.06343(17) 0.0290(8) Uani 1 1 d . . .
O2 O 0.0102(2) 0.8144(4) 0.03232(12) 0.0323(7) Uani 1 1 d . . .
N2 N 0.2241(2) 0.8680(5) 0.11342(14) 0.0347(8) Uani 1 1 d . . .
C2 C -0.1236(3) 0.7280(6) -0.01978(17) 0.0288(8) Uani 1 1 d . . .
H2 H -0.1493 0.7735 0.0046 0.035 Uiso 1 1 calc R . .
O3 O -0.0160(2) 0.5248(5) -0.12861(12) 0.0371(7) Uani 1 1 d . . .
C3 C -0.0343(3) 0.7370(5) -0.01236(16) 0.0274(8) Uani 1 1 d . . .
O4 O 0.2261(2) 0.6875(5) -0.02385(13) 0.0418(8) Uani 1 1 d . . .
N4 N 0.2574(3) 0.8197(6) -0.03887(17) 0.0405(10) Uani 1 1 d . . .
C4 C 0.0047(3) 0.6729(6) -0.04801(16) 0.0288(8) Uani 1 1 d . . .
H4 H 0.0649 0.6818 -0.0429 0.035 Uiso 1 1 calc R . .
O5 O 0.2450(3) 0.8465(7) -0.08557(17) 0.0658(12) Uani 1 1 d . . .
C5 C -0.0472(3) 0.5956(6) -0.09143(16) 0.0288(8) Uani 1 1 d . . .
O6 O 0.3080(3) 0.9155(5) -0.00654(16) 0.0581(11) Uani 1 1 d . . .
C6 C -0.1364(3) 0.5847(6) -0.09993(17) 0.0306(9) Uani 1 1 d . . .
H6 H -0.1711 0.5332 -0.1298 0.037 Uiso 1 1 calc R . .
C7 C -0.2995(3) 0.6808(7) -0.0349(2) 0.0386(11) Uani 1 1 d . . .
H7A H -0.2974 0.8090 -0.0311 0.046 Uiso 1 1 calc R . .
H7B H -0.2675 0.6281 -0.0026 0.046 Uiso 1 1 calc R . .
C8 C -0.3920(3) 0.6186(6) -0.04919(18) 0.0340(10) Uani 1 1 d . . .
C9 C -0.4571(3) 0.7353(6) -0.04404(19) 0.0350(10) Uani 1 1 d . . .
H9 H -0.4433 0.8522 -0.0337 0.042 Uiso 1 1 calc R . .
C10 C -0.5406(3) 0.6769(6) -0.05419(19) 0.0364(10) Uani 1 1 d . . .
H10 H -0.5849 0.7538 -0.0511 0.044 Uiso 1 1 calc R . .
C11 C -0.5602(3) 0.5024(6) -0.06924(17) 0.0320(9) Uani 1 1 d . . .
C12 C -0.6447(3) 0.4310(7) -0.0795(2) 0.0395(11) Uani 1 1 d . . .
H12 H -0.6913 0.5036 -0.0778 0.047 Uiso 1 1 calc R . .
C13 C -0.6589(3) 0.2586(7) -0.0916(2) 0.0410(11) Uani 1 1 d . . .
H13 H -0.7151 0.2118 -0.0977 0.049 Uiso 1 1 calc R . .
C14 C -0.5899(3) 0.1495(7) -0.0951(2) 0.0421(11) Uani 1 1 d . . .
H14 H -0.6004 0.0301 -0.1034 0.050 Uiso 1 1 calc R . .
C15 C -0.5078(3) 0.2153(7) -0.0864(2) 0.0392(11) Uani 1 1 d . . .
H15 H -0.4624 0.1413 -0.0893 0.047 Uiso 1 1 calc R . .
C16 C -0.4911(3) 0.3931(6) -0.07326(17) 0.0317(9) Uani 1 1 d . . .
C17 C 0.1016(3) 0.8182(6) 0.04237(16) 0.0279(8) Uani 1 1 d . . .
H17A H 0.1182 0.8934 0.0175 0.034 Uiso 1 1 calc R . .
H17B H 0.1235 0.6993 0.0396 0.034 Uiso 1 1 calc R . .
C18 C 0.1400(3) 0.8886(5) 0.09505(16) 0.0289(8) Uani 1 1 d . . .
C19 C 0.0894(4) 0.9755(7) 0.12197(18) 0.0426(12) Uani 1 1 d . . .
H19 H 0.0291 0.9853 0.1083 0.051 Uiso 1 1 calc R . .
C20 C 0.1296(4) 1.0460(8) 0.16852(19) 0.0500(14) Uani 1 1 d . . .
H20 H 0.0967 1.1069 0.1868 0.060 Uiso 1 1 calc R . .
C21 C 0.2184(4) 1.0282(6) 0.18896(17) 0.0393(11) Uani 1 1 d . . .
C22 C 0.2628(5) 1.0971(8) 0.2371(2) 0.0559(15) Uani 1 1 d . . .
H22 H 0.2323 1.1619 0.2560 0.067 Uiso 1 1 calc R . .
C23 C 0.3491(5) 1.0701(10) 0.2561(2) 0.0672(19) Uani 1 1 d . . .
H23 H 0.3785 1.1181 0.2878 0.081 Uiso 1 1 calc R . .
C24 C 0.3933(5) 0.9735(13) 0.2294(3) 0.083(3) Uani 1 1 d . . .
H24 H 0.4526 0.9507 0.2439 0.100 Uiso 1 1 calc R . .
C25 C 0.3537(4) 0.9089(11) 0.1820(2) 0.069(2) Uani 1 1 d . . .
H25 H 0.3861 0.8470 0.1636 0.082 Uiso 1 1 calc R . .
C26 C 0.2645(3) 0.9357(7) 0.16105(18) 0.0395(11) Uani 1 1 d . . .
C27 C 0.0760(3) 0.5233(8) -0.1211(2) 0.0449(12) Uani 1 1 d . A .
H27A H 0.1051 0.4798 -0.0870 0.054 Uiso 1 1 calc R . .
H27B H 0.0968 0.6428 -0.1244 0.054 Uiso 1 1 calc R . .
C28 C 0.0955(4) 0.4079(8) -0.1596(2) 0.0491(13) Uiso 1 1 d . . .
C37B C 0.0968(12) 0.205(3) -0.1373(8) 0.042(5) Uiso 0.33 1 d PD A 1
C36B C 0.1070(13) 0.068(3) -0.1656(7) 0.053(4) Uiso 0.33 1 d PD A 1
C35B C 0.1138(9) 0.1420(19) -0.2104(5) 0.083(3) Uiso 0.33 1 d PD A 1
C30B C 0.1241(6) 0.299(2) -0.2281(6) 0.035(3) Uiso 0.33 1 d PD A 1
N29B N 0.1052(8) 0.422(2) -0.1981(5) 0.034(3) Uiso 0.33 1 d PD A 1
C31B C 0.1405(10) 0.344(3) -0.2753(7) 0.052(4) Uiso 0.33 1 d PD A 1
C32B C 0.1841(18) 0.161(5) -0.2982(11) 0.079(7) Uiso 0.33 1 d PD A 1
C34C C 0.1069(16) -0.116(4) -0.2476(9) 0.078(6) Uiso 0.33 1 d PD A 3
C32C C 0.1326(14) 0.167(3) -0.2946(8) 0.063(5) Uiso 0.33 1 d PD A 3
C35C C 0.0948(14) -0.024(3) -0.2074(9) 0.071(6) Uiso 0.33 1 d PD A 3
C31C C 0.1193(8) 0.253(3) -0.2476(7) 0.047(4) Uiso 0.33 1 d PD A 3
C33C C 0.1256(15) -0.017(3) -0.2904(8) 0.063(5) Uiso 0.33 1 d PD A 3
C34B C 0.1480(16) -0.020(4) -0.2449(10) 0.077(6) Uiso 0.33 1 d PD A 1
N29A N 0.1151(8) 0.486(3) -0.1985(5) 0.027(3) Uiso 0.33 1 d PD A 2
C30A C 0.1394(6) 0.382(2) -0.2330(5) 0.034(3) Uiso 0.33 1 d PD A 2
C31A C 0.1577(10) 0.453(3) -0.2750(7) 0.055(4) Uiso 0.33 1 d PD A 2
C32A C 0.1844(13) 0.350(3) -0.3065(8) 0.062(5) Uiso 0.33 1 d PD A 2
C33A C 0.1702(16) 0.238(4) -0.3064(10) 0.066(6) Uiso 0.33 1 d PD A 2
C34A C 0.1775(15) 0.086(3) -0.2554(10) 0.074(6) Uiso 0.33 1 d PD A 2
C35A C 0.1510(11) 0.196(2) -0.2219(7) 0.045(4) Uiso 0.33 1 d PD A 2
C37A C 0.0891(14) 0.261(3) -0.1699(9) 0.052(5) Uiso 0.33 1 d PD A 2
C29C C 0.1125(13) 0.533(3) -0.2049(9) 0.056(7) Uiso 0.33 1 d PD A 3
C33B C 0.1624(19) 0.049(5) -0.2919(11) 0.086(7) Uiso 0.33 1 d PD A 1
C36C C 0.1138(9) 0.1420(19) -0.2104(5) 0.083(3) Uiso 0.33 1 d PD A 3
C36A C 0.1293(12) 0.118(3) -0.1761(8) 0.049(4) Uiso 0.33 1 d PD A 2
C30C C 0.1232(11) 0.443(4) -0.2485(10) 0.079(7) Uiso 0.33 1 d PD A 3
N37 N 0.1011(14) 0.240(3) -0.1500(10) 0.054(5) Uiso 0.33 1 d PD A 3

loop_
_atom_site_aniso_label
_atom_site_aniso_U_11
_atom_site_aniso_U_22
_atom_site_aniso_U_33
_atom_site_aniso_U_23
_atom_site_aniso_U_13
_atom_site_aniso_U_12
Ag1 0.02658(19) 0.0431(2) 0.0495(2) -0.01803(16) 0.01155(15) -0.00278(14)
O1 0.0228(15) 0.0372(18) 0.0438(18) -0.0061(14) 0.0123(13) -0.0050(12)
N1 0.0241(17) 0.034(2) 0.043(2) -0.0086(16) 0.0122(16) -0.0035(15)
C1 0.0229(19) 0.026(2) 0.038(2) 0.0006(17) 0.0087(17) -0.0015(15)
O2 0.0267(15) 0.0372(17) 0.0329(16) -0.0060(13) 0.0079(12) 0.0010(12)
N2 0.033(2) 0.036(2) 0.0330(19) -0.0119(16) 0.0068(16) -0.0042(16)
C2 0.027(2) 0.0262(19) 0.036(2) -0.0017(16) 0.0136(17) -0.0003(16)
O3 0.0247(15) 0.051(2) 0.0364(17) -0.0143(15) 0.0100(13) -0.0041(14)
C3 0.027(2) 0.0245(19) 0.031(2) -0.0011(15) 0.0088(16) -0.0005(15)
O4 0.0346(18) 0.047(2) 0.0447(19) -0.0077(16) 0.0128(15) -0.0137(15)
N4 0.032(2) 0.037(2) 0.053(3) -0.0071(19) 0.0107(19) -0.0027(16)
C4 0.0228(19) 0.031(2) 0.032(2) -0.0004(17) 0.0073(16) -0.0011(16)
O5 0.071(3) 0.068(3) 0.053(3) 0.008(2) 0.008(2) -0.013(2)
C5 0.026(2) 0.031(2) 0.030(2) -0.0015(16) 0.0087(16) -0.0001(16)
O6 0.068(3) 0.039(2) 0.064(3) -0.0176(19) 0.012(2) -0.0183(19)
C6 0.028(2) 0.030(2) 0.034(2) -0.0057(17) 0.0094(17) -0.0043(16)
C7 0.027(2) 0.041(3) 0.051(3) -0.015(2) 0.016(2) -0.0051(18)
C8 0.028(2) 0.036(2) 0.040(2) -0.0023(19) 0.0137(19) -0.0031(17)
C9 0.032(2) 0.032(2) 0.042(3) -0.0003(18) 0.013(2) 0.0009(18)
C10 0.030(2) 0.036(2) 0.047(3) 0.005(2) 0.017(2) 0.0059(18)
C11 0.025(2) 0.037(2) 0.036(2) 0.0077(18) 0.0130(18) 0.0015(17)
C12 0.026(2) 0.046(3) 0.048(3) 0.006(2) 0.013(2) 0.0009(19)
C13 0.027(2) 0.048(3) 0.048(3) 0.007(2) 0.010(2) -0.010(2)
C14 0.035(2) 0.038(3) 0.052(3) -0.002(2) 0.010(2) -0.008(2)
C15 0.032(2) 0.035(2) 0.051(3) -0.006(2) 0.013(2) -0.0045(19)
C16 0.025(2) 0.034(2) 0.036(2) -0.0001(18) 0.0094(17) -0.0034(17)
C17 0.027(2) 0.027(2) 0.030(2) -0.0036(16) 0.0075(16) 0.0017(15)
C18 0.033(2) 0.0225(19) 0.030(2) -0.0002(15) 0.0064(17) -0.0009(16)
C19 0.045(3) 0.051(3) 0.032(2) -0.002(2) 0.011(2) 0.017(2)
C20 0.062(4) 0.056(3) 0.035(3) -0.004(2) 0.018(2) 0.023(3)
C21 0.057(3) 0.031(2) 0.028(2) -0.0022(17) 0.009(2) 0.000(2)
C22 0.081(4) 0.053(3) 0.031(3) -0.010(2) 0.010(3) 0.000(3)
C23 0.075(5) 0.085(5) 0.036(3) -0.021(3) 0.006(3) -0.027(4)
C24 0.049(4) 0.132(8) 0.061(4) -0.040(5) 0.001(3) -0.025(4)
C25 0.037(3) 0.108(6) 0.058(4) -0.041(4) 0.010(3) -0.015(3)
C26 0.042(3) 0.039(3) 0.035(2) -0.0088(19) 0.005(2) -0.009(2)
C27 0.028(2) 0.067(4) 0.041(3) -0.016(2) 0.011(2) -0.007(2)

loop_
_atom_type_symbol
_atom_type_description
_atom_type_scat_dispersion_real
_atom_type_scat_dispersion_imag
_atom_type_scat_source
C C 0.0033 0.0016 'International Tables Vol C Tables 4.2.6.8 and 6.1.1.4'
H H 0.0000 0.0000 'International Tables Vol C Tables 4.2.6.8 and 6.1.1.4'
N N 0.0061 0.0033 'International Tables Vol C Tables 4.2.6.8 and 6.1.1.4'
O O 0.0106 0.0060 'International Tables Vol C Tables 4.2.6.8 and 6.1.1.4'
Ag Ag -0.8971 1.1015 'International Tables Vol C Tables 4.2.6.8 and 6.1.1.4'

loop_
_geom_angle_atom_site_label_1
_geom_angle_atom_site_label_2
_geom_angle_atom_site_label_3
_geom_angle
_geom_angle_site_symmetry_1
_geom_angle_site_symmetry_3
_geom_angle_publ_flag
N2 Ag1 N1 156.02(15) . 3_565 ?
C1 O1 C7 115.8(3) . . ?
C8 N1 C16 118.4(4) . . ?
C8 N1 Ag1 120.8(3) . 3_565 ?
C16 N1 Ag1 120.8(3) . 3_565 ?
C2 C1 O1 123.8(4) . . ?
C2 C1 C6 121.3(4) . . ?
O1 C1 C6 114.9(4) . . ?
C3 O2 C17 116.3(3) . . ?
C18 N2 C26 118.9(4) . . ?
C18 N2 Ag1 121.9(3) . . ?
C26 N2 Ag1 119.2(3) . . ?
C1 C2 C3 118.6(4) . . ?
C5 O3 C27 118.0(3) . . ?
O2 C3 C4 123.8(4) . . ?
O2 C3 C2 114.6(4) . . ?
C4 C3 C2 121.6(4) . . ?
O4 N4 O5 120.1(4) . . ?
O4 N4 O6 118.6(5) . . ?
O5 N4 O6 121.0(5) . . ?
C3 C4 C5 118.3(4) . . ?
O3 C5 C4 123.5(4) . . ?
O3 C5 C6 115.0(4) . . ?
C4 C5 C6 121.4(4) . . ?
C5 C6 C1 118.7(4) . . ?
O1 C7 C8 108.3(4) . . ?
N1 C8 C9 122.9(4) . . ?
N1 C8 C7 118.1(4) . . ?
C9 C8 C7 118.9(4) . . ?
C10 C9 C8 119.2(4) . . ?
C9 C10 C11 119.8(4) . . ?
C10 C11 C16 117.5(4) . . ?
C10 C11 C12 123.2(4) . . ?
C16 C11 C12 119.2(4) . . ?
C13 C12 C11 120.5(5) . . ?
C12 C13 C14 120.3(4) . . ?
C15 C14 C13 120.7(5) . . ?
C14 C15 C16 120.2(5) . . ?
N1 C16 C15 118.7(4) . . ?
N1 C16 C11 122.1(4) . . ?
C15 C16 C11 119.1(4) . . ?
O2 C17 C18 109.1(3) . . ?
N2 C18 C19 122.4(4) . . ?
N2 C18 C17 115.8(4) . . ?
C19 C18 C17 121.8(4) . . ?
C20 C19 C18 118.7(5) . . ?
C19 C20 C21 120.5(5) . . ?
C20 C21 C26 118.0(4) . . ?
C20 C21 C22 122.6(5) . . ?
C26 C21 C22 119.4(5) . . ?
C23 C22 C21 120.2(6) . . ?
C22 C23 C24 120.2(5) . . ?
C23 C24 C25 121.6(7) . . ?
C24 C25 C26 119.6(6) . . ?
N2 C26 C21 121.4(5) . . ?
N2 C26 C25 119.6(5) . . ?
C21 C26 C25 119.0(5) . . ?
O3 C27 C28 108.3(4) . . ?
N29B C28 C37A 83.4(15) . . ?
N29B C28 N37 105.4(14) . . ?
C37A C28 N37 25.0(13) . . ?
N29B C28 N29A 22.1(9) . . ?
C37A C28 N29A 105.1(15) . . ?
N37 C28 N29A 125.5(14) . . ?
N29B C28 C27 137.4(10) . . ?
C37A C28 C27 137.3(13) . . ?
N37 C28 C27 117.2(12) . . ?
N29A C28 C27 116.8(9) . . ?
N29B C28 C29C 30.3(12) . . ?
C37A C28 C29C 113.7(15) . . ?
N37 C28 C29C 134.9(15) . . ?
N29A C28 C29C 9.5(13) . . ?
C27 C28 C29C 107.7(10) . . ?
N29B C28 C37B 116.5(12) . . ?
C37A C28 C37B 34.7(15) . . ?
N37 C28 C37B 11.2(14) . . ?
N29A C28 C37B 136.7(12) . . ?
C27 C28 C37B 106.0(8) . . ?
C29C C28 C37B 146.1(12) . . ?
C36B C37B C28 120.4(17) . . ?
C37B C36B C35B 104.4(18) . . ?
C30B C35B C36B 138.2(16) . . ?
C30B C35B C34B 110.7(15) . . ?
C36B C35B C34B 108.1(15) . . ?
C35B C30B N29B 109.6(15) . . ?
C35B C30B C31B 128.7(17) . . ?
N29B C30B C31B 121.2(16) . . ?
C28 N29B C30B 129.2(15) . . ?
C30B C31B C32B 108.8(18) . . ?
C33B C32B C31B 116(3) . . ?
C35C C34C C33C 118(2) . . ?
C33C C32C C31C 109.1(19) . . ?
C30C C31C C32C 114(2) . . ?
C32C C33C C34C 127(2) . . ?
C33B C34B C35B 112(2) . . ?
C28 N29A C30A 118.0(17) . . ?
N29A C30A C31A 121.2(18) . . ?
N29A C30A C35A 117.7(16) . . ?
C31A C30A C35A 121.0(16) . . ?
C32A C31A C30A 120(2) . . ?
C32A C31A C33A 25.0(13) . . ?
C30A C31A C33A 96.6(16) . . ?
C33A C32A C31A 116(3) . . ?
C32A C33A C34A 132(3) . . ?
C32A C33A C31A 39(2) . . ?
C34A C33A C31A 101.4(16) . . ?
C35A C34A C33A 99.1(18) . . ?
C34A C35A C30A 119.6(17) . . ?
C34A C35A C36A 119.5(18) . . ?
C30A C35A C36A 120.7(15) . . ?
C34A C35A C37A 156.4(18) . . ?
C30A C35A C37A 81.1(12) . . ?
C36A C35A C37A 40.5(11) . . ?
C28 C37A C36A 146(2) . . ?
C28 C37A C35A 112.8(16) . . ?
C36A C37A C35A 48.8(13) . . ?
C30C C29C C28 116(2) . . ?
C32B C33B C34B 129(4) . . ?
C37A C36A C35A 90.7(18) . . ?
C29C C30C C31C 117(2) . . ?

loop_
_geom_bond_atom_site_label_1
_geom_bond_atom_site_label_2
_geom_bond_distance
_geom_bond_site_symmetry_2
_geom_bond_publ_flag
Ag1 N2 2.219(4) . ?
Ag1 N1 2.248(4) 3_565 ?
O1 C1 1.387(5) . ?
O1 C7 1.436(6) . ?
N1 C8 1.330(6) . ?
N1 C16 1.384(5) . ?
N1 Ag1 2.248(4) 3_565 ?
C1 C2 1.386(6) . ?
C1 C6 1.402(6) . ?
O2 C3 1.383(5) . ?
O2 C17 1.430(5) . ?
N2 C18 1.327(6) . ?
N2 C26 1.401(6) . ?
C2 C3 1.407(6) . ?
O3 C5 1.375(5) . ?
O3 C27 1.448(6) . ?
C3 C4 1.396(6) . ?
O4 N4 1.255(6) . ?
N4 O5 1.267(6) . ?
N4 O6 1.270(6) . ?
C4 C5 1.396(6) . ?
C5 C6 1.402(6) . ?
C7 C8 1.519(6) . ?
C8 C9 1.421(7) . ?
C9 C10 1.380(7) . ?
C10 C11 1.413(7) . ?
C11 C16 1.427(6) . ?
C11 C12 1.429(6) . ?
C12 C13 1.369(7) . ?
C13 C14 1.420(8) . ?
C14 C15 1.381(7) . ?
C15 C16 1.420(7) . ?
C17 C18 1.518(6) . ?
C18 C19 1.415(6) . ?
C19 C20 1.384(7) . ?
C20 C21 1.402(8) . ?
C21 C26 1.403(7) . ?
C21 C22 1.430(7) . ?
C22 C23 1.368(10) . ?
C23 C24 1.378(11) . ?
C24 C25 1.383(8) . ?
C25 C26 1.418(8) . ?
C27 C28 1.483(8) . ?
C28 N29B 1.120(14) . ?
C28 C37A 1.16(2) . ?
C28 N37 1.31(2) . ?
C28 N29A 1.339(19) . ?
C28 C29C 1.66(3) . ?
C28 C37B 1.67(2) . ?
C37B C36B 1.35(3) . ?
C36B C35B 1.39(3) . ?
C35B C30B 1.33(2) . ?
C35B C34B 1.75(3) . ?
C30B N29B 1.35(2) . ?
C30B C31B 1.44(3) . ?
C31B C32B 1.77(4) . ?
C32B C33B 0.96(4) . ?
C34C C35C 1.37(3) . ?
C34C C33C 1.51(3) . ?
C32C C33C 1.42(3) . ?
C32C C31C 1.52(3) . ?
C31C C30C 1.46(3) . ?
C34B C33B 1.47(4) . ?
N29A C30A 1.38(2) . ?
C30A C31A 1.38(3) . ?
C30A C35A 1.46(2) . ?
C31A C32A 1.33(3) . ?
C31A C33A 1.90(3) . ?
C32A C33A 0.89(3) . ?
C33A C34A 1.81(4) . ?
C34A C35A 1.40(3) . ?
C35A C36A 1.52(3) . ?
C35A C37A 2.03(3) . ?
C37A C36A 1.31(3) . ?
C29C C30C 1.44(4) . ?
